data_4085372
loop_
_publ_author_name
'Romanov, Alexander S.'
'Bochmann, Manfred'

_publ_section_title
;
 Gold(I) and Gold(III) Complexes of Cyclic (Alkyl)(amino)carbenes.
;
_journal_issue 11
_journal_name_full Organometallics
_journal_page_first 2439
_journal_page_last 2454
_journal_paper_doi 10.1021/om501211p
_journal_volume 34
_journal_year 2015
_chemical_formula_moiety 'C40 H62 Au N2, Au Br4'
_chemical_formula_sum 'C40 H62 Au2 Br4 N2'
_chemical_formula_weight 1284.49
_chemical_name_systematic
; 
 ? 
;
_space_group_crystal_system monoclinic
_space_group_IT_number 14
_space_group_name_Hall '-P 2ybc'
_space_group_name_H-M_alt 'P 1 21/c 1'
_symmetry_space_group_name_Hall '-P 2ybc'
_symmetry_space_group_name_H-M 'P 1 21/c 1'
_atom_sites_solution_hydrogens geom
_atom_sites_solution_primary direct
_atom_sites_solution_secondary difmap
_audit_creation_method SHELXL-97
_cell_angle_alpha 90.00
_cell_angle_beta 104.577(3)
_cell_angle_gamma 90.00
_cell_formula_units_Z 2
_cell_length_a 9.2352(3)
_cell_length_b 16.3289(3)
_cell_length_c 14.9569(4)
_cell_measurement_reflns_used 8032
_cell_measurement_temperature 140(2)
_cell_measurement_theta_max 32.6302
_cell_measurement_theta_min 2.9586
_cell_volume 2182.91(10)
_computing_cell_refinement
;                                                                         
CrysAlisPro, Agilent Technologies,                                        
Version 1.171.36.21 (release 14-08-2012 CrysAlis171 .NET)                 
(compiled Sep 14 2012,17:21:16)                                           
;
_computing_data_collection
;                                                                         
CrysAlisPro, Agilent Technologies,                                        
Version 1.171.36.21 (release 14-08-2012 CrysAlis171 .NET)                 
(compiled Sep 14 2012,17:21:16)                                           
;
_computing_data_reduction
;                                                                         
CrysAlisPro, Agilent Technologies,                                        
Version 1.171.36.21 (release 14-08-2012 CrysAlis171 .NET)                 
(compiled Sep 14 2012,17:21:16)                                           
;
_computing_molecular_graphics 'ORTEP (Johnson, 1976 and Farrugia, 1997)'
_computing_publication_material 'SHELXL-97 (Sheldrick, 2008) and WINGX (Farrugia, 1999)'
_computing_structure_refinement 'SHELXL-97 (Sheldrick, 2008)'
_computing_structure_solution 'SHELXS-97 (Sheldrick, 2008)'
_diffrn_ambient_temperature 140(2)
_diffrn_detector_area_resol_mean 16.0050
_diffrn_measured_fraction_theta_full 0.998
_diffrn_measured_fraction_theta_max 0.998
_diffrn_measurement_device_type 'Oxford Diffraction Xcalibur 3/Sapphire3 CCD'
_diffrn_measurement_method 'Thin slice \w scans'
_diffrn_radiation_monochromator graphite
_diffrn_radiation_source 'Enhance (Mo) X-ray Source'
_diffrn_radiation_type Mo-K\a
_diffrn_radiation_wavelength 0.71073
_diffrn_reflns_av_R_equivalents 0.0667
_diffrn_reflns_av_sigmaI/netI 0.0372
_diffrn_reflns_limit_h_max 11
_diffrn_reflns_limit_h_min -11
_diffrn_reflns_limit_k_max 20
_diffrn_reflns_limit_k_min -20
_diffrn_reflns_limit_l_max 18
_diffrn_reflns_limit_l_min -18
_diffrn_reflns_number 38291
_diffrn_reflns_theta_full 26.00
_diffrn_reflns_theta_max 26.00
_diffrn_reflns_theta_min 3.08
_exptl_absorpt_coefficient_mu 10.402
_exptl_absorpt_correction_T_max 0.2869
_exptl_absorpt_correction_T_min 0.1065
_exptl_absorpt_correction_type multi-scan
_exptl_absorpt_process_details
;                                                                
 CrysAlisPro RED, Oxford Diffraction Ltd., Version 1.171.33.66   
 Empirical absorption correction using spherical harmonics,      
  implemented in SCALE3 ABSPACK scaling algorithm.               
;
_exptl_crystal_colour red
_exptl_crystal_density_diffrn 1.954
_exptl_crystal_density_meas ?
_exptl_crystal_density_method 'not measured'
_exptl_crystal_description prism
_exptl_crystal_F_000 1228
_exptl_crystal_size_max 0.39
_exptl_crystal_size_mid 0.32
_exptl_crystal_size_min 0.16
_refine_diff_density_max 2.112
_refine_diff_density_min -2.636
_refine_diff_density_rms 0.193
_refine_ls_extinction_method none
_refine_ls_goodness_of_fit_ref 1.081
_refine_ls_hydrogen_treatment constr
_refine_ls_matrix_type full
_refine_ls_number_parameters 257
_refine_ls_number_reflns 4286
_refine_ls_number_restraints 0
_refine_ls_restrained_S_all 1.081
_refine_ls_R_factor_all 0.0611
_refine_ls_R_factor_gt 0.0415
_refine_ls_shift/su_max 0.001
_refine_ls_shift/su_mean 0.000
_refine_ls_structure_factor_coef Fsqd
_refine_ls_weighting_details 'calc w=1/[\s^2^(Fo^2^)+(0.0534P)^2^+15.7718P] where P=(Fo^2^+2Fc^2^)/3'
_refine_ls_weighting_scheme calc
_refine_ls_wR_factor_gt 0.1155
_refine_ls_wR_factor_ref 0.1276
_reflns_number_gt 3079
_reflns_number_total 4286
_reflns_threshold_expression I>2sigma(I)
_cod_data_source_file om501211p_si_002.cif
_cod_data_source_block 23b_[(Me2CAAC)2Au]AuBr4
_cod_depositor_comments
;
The following automatic conversions were performed:

'_exptl_crystal_density_meas' value 'not measured' was changed to '?'
- the value is perceived as not measured.

Automatic conversion script
Id: cif_fix_values 3008 2015-01-20 13:52:24Z robertas 

 Adding full bibliography for 4085360--4085377.cif.

 Adding full bibliography for 4085360--4085377.cif.
;
_cod_database_code 4085372

loop_
_symmetry_equiv_pos_as_xyz
'x, y, z'
'-x, y+1/2, -z+1/2'
'-x, -y, -z'
'x, -y-1/2, z-1/2'

loop_
_atom_site_label
_atom_site_type_symbol
_atom_site_fract_x
_atom_site_fract_y
_atom_site_fract_z
_atom_site_U_iso_or_equiv
_atom_site_adp_type
_atom_site_occupancy
_atom_site_symmetry_multiplicity
_atom_site_calc_flag
_atom_site_refinement_flags
_atom_site_disorder_assembly
_atom_site_disorder_group
Au1 Au 0.5000 0.0000 1.0000 0.01559(13) Uani 1 2 d S . .
Au2 Au 0.0000 0.0000 0.5000 0.04046(17) Uani 1 2 d S . .
Br2 Br 0.05624(18) -0.06402(7) 0.65004(8) 0.0696(4) Uani 1 1 d . . .
Br1 Br -0.24674(18) 0.02286(9) 0.51341(10) 0.0754(4) Uani 1 1 d . . .
N1 N 0.5516(7) 0.0811(4) 0.8347(4) 0.0190(13) Uani 1 1 d . A .
C2 C 0.6131(9) -0.0549(5) 0.8239(5) 0.0250(17) Uani 1 1 d . . .
C6 C 0.6115(9) 0.2031(5) 0.9331(5) 0.0233(16) Uani 1 1 d . A .
C4 C 0.5989(9) 0.0785(5) 0.7440(5) 0.0251(17) Uani 1 1 d . . .
C1 C 0.5561(8) 0.0111(4) 0.8782(5) 0.0178(15) Uani 1 1 d . A .
C5 C 0.5044(8) 0.1567(4) 0.8718(5) 0.0169(15) Uani 1 1 d . . .
C10 C 0.3526(8) 0.1789(5) 0.8445(5) 0.0238(17) Uani 1 1 d . A .
C12 C 0.1438(9) 0.0861(5) 0.8514(6) 0.0309(19) Uani 1 1 d . A .
H12A H 0.2107 0.0551 0.8989 0.046 Uiso 1 1 calc R . .
H12B H 0.0681 0.0504 0.8159 0.046 Uiso 1 1 calc R . .
H12C H 0.0974 0.1284 0.8791 0.046 Uiso 1 1 calc R . .
C15 C 0.8014(9) 0.1550(5) 1.0768(6) 0.0326(19) Uani 1 1 d . A .
H15A H 0.7329 0.1129 1.0843 0.049 Uiso 1 1 calc R . .
H15B H 0.7858 0.2029 1.1104 0.049 Uiso 1 1 calc R . .
H15C H 0.9022 0.1360 1.1000 0.049 Uiso 1 1 calc R . .
C9 C 0.3133(10) 0.2532(5) 0.8773(6) 0.0313(19) Uani 1 1 d . . .
H9A H 0.2140 0.2702 0.8600 0.038 Uiso 1 1 calc R A .
C8 C 0.4192(10) 0.3029(5) 0.9355(6) 0.034(2) Uani 1 1 d . A .
H8A H 0.3919 0.3534 0.9550 0.040 Uiso 1 1 calc R . .
C11 C 0.2303(8) 0.1242(5) 0.7889(6) 0.0266(18) Uani 1 1 d . . .
H11A H 0.2782 0.0799 0.7627 0.032 Uiso 1 1 calc R A .
C7 C 0.5647(9) 0.2761(5) 0.9637(5) 0.0267(17) Uani 1 1 d . . .
H7A H 0.6342 0.3081 1.0047 0.032 Uiso 1 1 calc R A .
C14 C 0.7743(9) 0.1763(5) 0.9735(6) 0.0279(18) Uani 1 1 d . . .
H14A H 0.7922 0.1269 0.9407 0.033 Uiso 1 1 calc R A .
C16 C 0.8864(10) 0.2411(6) 0.9617(6) 0.035(2) Uani 1 1 d . A .
H16A H 0.8657 0.2572 0.8980 0.053 Uiso 1 1 calc R . .
H16B H 0.9859 0.2191 0.9807 0.053 Uiso 1 1 calc R . .
H16C H 0.8785 0.2880 0.9990 0.053 Uiso 1 1 calc R . .
C13 C 0.1261(10) 0.1701(6) 0.7086(6) 0.037(2) Uani 1 1 d . A .
H13A H 0.1842 0.1950 0.6710 0.055 Uiso 1 1 calc R . .
H13B H 0.0729 0.2118 0.7326 0.055 Uiso 1 1 calc R . .
H13C H 0.0560 0.1324 0.6719 0.055 Uiso 1 1 calc R . .
C19 C 0.4762(11) 0.1106(9) 0.6652(6) 0.062(4) Uani 1 1 d . A .
H19A H 0.4558 0.1667 0.6768 0.094 Uiso 1 1 calc R . .
H19B H 0.3874 0.0785 0.6598 0.094 Uiso 1 1 calc R . .
H19C H 0.5075 0.1071 0.6088 0.094 Uiso 1 1 calc R . .
C20 C 0.7336(10) 0.1307(7) 0.7500(6) 0.043(3) Uani 1 1 d . A .
H20A H 0.7073 0.1873 0.7541 0.065 Uiso 1 1 calc R . .
H20B H 0.7698 0.1227 0.6959 0.065 Uiso 1 1 calc R . .
H20C H 0.8102 0.1159 0.8039 0.065 Uiso 1 1 calc R . .
C17 C 0.510(4) -0.129(2) 0.8122(16) 0.030(6) Uani 0.62 1 d P A 1
H17A H 0.4106 -0.1130 0.7807 0.045 Uiso 0.62 1 calc PR A 1
H17B H 0.5105 -0.1508 0.8719 0.045 Uiso 0.62 1 calc PR A 1
H17C H 0.5453 -0.1701 0.7767 0.045 Uiso 0.62 1 calc PR A 1
C18 C 0.767(2) -0.0758(11) 0.8719(14) 0.033(4) Uani 0.62 1 d P A 1
H18A H 0.8265 -0.0269 0.8825 0.049 Uiso 0.62 1 calc PR A 1
H18B H 0.8069 -0.1131 0.8348 0.049 Uiso 0.62 1 calc PR A 1
H18C H 0.7679 -0.1011 0.9301 0.049 Uiso 0.62 1 calc PR A 1
C3 C 0.5978(18) -0.0144(8) 0.7280(10) 0.026(3) Uani 0.65 1 d P A 1
H3A H 0.6806 -0.0302 0.7026 0.031 Uiso 0.65 1 calc PR A 1
H3B H 0.5051 -0.0310 0.6852 0.031 Uiso 0.65 1 calc PR A 1
C3' C 0.683(3) -0.0110(14) 0.7562(19) 0.026(6) Uani 0.35 1 d P A 2
H3'A H 0.6639 -0.0401 0.6979 0.031 Uiso 0.35 1 calc PR A 2
H3'B H 0.7901 -0.0051 0.7808 0.031 Uiso 0.35 1 calc PR A 2
C18' C 0.741(4) -0.109(2) 0.892(2) 0.034(7) Uani 0.38 1 d P A 2
H18D H 0.8170 -0.0730 0.9267 0.051 Uiso 0.38 1 calc PR A 2
H18E H 0.7839 -0.1457 0.8561 0.051 Uiso 0.38 1 calc PR A 2
H18F H 0.6971 -0.1391 0.9334 0.051 Uiso 0.38 1 calc PR A 2
C17' C 0.485(6) -0.116(3) 0.779(3) 0.036(10) Uani 0.38 1 d P A 2
H17D H 0.4088 -0.0871 0.7350 0.054 Uiso 0.38 1 calc PR A 2
H17E H 0.4438 -0.1386 0.8264 0.054 Uiso 0.38 1 calc PR A 2
H17F H 0.5251 -0.1588 0.7488 0.054 Uiso 0.38 1 calc PR A 2

loop_
_atom_site_aniso_label
_atom_site_aniso_U_11
_atom_site_aniso_U_22
_atom_site_aniso_U_33
_atom_site_aniso_U_23
_atom_site_aniso_U_13
_atom_site_aniso_U_12
Au1 0.0227(2) 0.0134(2) 0.0113(2) 0.00229(14) 0.00562(15) 0.00372(16)
Au2 0.0807(4) 0.0182(3) 0.0241(3) -0.00570(18) 0.0161(3) -0.0005(2)
Br2 0.1348(12) 0.0399(6) 0.0359(6) 0.0007(5) 0.0249(7) 0.0116(7)
Br1 0.1035(11) 0.0585(8) 0.0702(9) -0.0108(7) 0.0332(8) -0.0009(7)
N1 0.023(3) 0.020(3) 0.015(3) -0.001(2) 0.005(2) -0.003(3)
C2 0.039(5) 0.023(4) 0.018(4) -0.001(3) 0.016(3) 0.002(3)
C6 0.032(4) 0.020(4) 0.017(4) 0.003(3) 0.006(3) 0.001(3)
C4 0.043(5) 0.022(4) 0.014(4) 0.000(3) 0.015(3) -0.004(3)
C1 0.017(3) 0.020(4) 0.013(4) -0.001(3) -0.002(3) 0.001(3)
C5 0.025(4) 0.014(4) 0.012(3) 0.002(3) 0.005(3) 0.000(3)
C10 0.029(4) 0.022(4) 0.020(4) 0.003(3) 0.006(3) 0.001(3)
C12 0.026(4) 0.032(5) 0.034(5) -0.003(4) 0.008(4) 0.005(4)
C15 0.029(4) 0.034(5) 0.032(5) -0.003(4) 0.003(4) 0.001(4)
C9 0.035(5) 0.024(4) 0.031(5) 0.003(4) 0.001(4) 0.009(4)
C8 0.051(5) 0.019(4) 0.028(5) -0.005(3) 0.005(4) 0.008(4)
C11 0.021(4) 0.022(4) 0.035(5) 0.002(3) 0.004(3) 0.005(3)
C7 0.035(4) 0.020(4) 0.022(4) -0.010(3) 0.001(3) -0.004(3)
C14 0.028(4) 0.023(4) 0.030(5) -0.004(3) 0.001(3) 0.000(3)
C16 0.034(5) 0.037(5) 0.036(5) -0.007(4) 0.010(4) -0.010(4)
C13 0.037(5) 0.036(5) 0.028(5) 0.008(4) -0.009(4) 0.002(4)
C19 0.043(6) 0.128(11) 0.015(5) 0.010(6) 0.005(4) -0.013(6)
C20 0.040(5) 0.068(7) 0.026(5) -0.008(4) 0.018(4) -0.011(5)
C17 0.049(15) 0.023(10) 0.025(14) -0.005(10) 0.022(13) 0.008(9)
C18 0.044(10) 0.029(11) 0.029(10) 0.003(8) 0.017(8) 0.021(9)
C3 0.030(8) 0.025(8) 0.027(8) -0.002(6) 0.014(6) -0.003(7)
C3' 0.030(14) 0.014(12) 0.037(16) -0.009(10) 0.015(12) -0.003(12)
C18' 0.049(18) 0.032(19) 0.023(15) 0.009(13) 0.012(12) 0.023(15)
C17' 0.04(2) 0.03(2) 0.03(3) -0.015(18) 0.01(2) -0.009(15)

loop_
_atom_type_symbol
_atom_type_description
_atom_type_scat_dispersion_real
_atom_type_scat_dispersion_imag
_atom_type_scat_source
C C 0.0033 0.0016 'International Tables Vol C Tables 4.2.6.8 and 6.1.1.4'
H H 0.0000 0.0000 'International Tables Vol C Tables 4.2.6.8 and 6.1.1.4'
N N 0.0061 0.0033 'International Tables Vol C Tables 4.2.6.8 and 6.1.1.4'
Br Br -0.2901 2.4595 'International Tables Vol C Tables 4.2.6.8 and 6.1.1.4'
Au Au -2.0133 8.8022 'International Tables Vol C Tables 4.2.6.8 and 6.1.1.4'

loop_
_geom_angle_atom_site_label_1
_geom_angle_atom_site_label_2
_geom_angle_atom_site_label_3
_geom_angle
_geom_angle_site_symmetry_1
_geom_angle_site_symmetry_3
C1 Au1 C1 180.000(2) . 3_657
Br1 Au2 Br1 180.0 3_556 .
Br1 Au2 Br2 88.62(5) 3_556 3_556
Br1 Au2 Br2 91.38(5) . 3_556
Br1 Au2 Br2 91.38(5) 3_556 .
Br1 Au2 Br2 88.62(5) . .
Br2 Au2 Br2 180.0 3_556 .
C1 N1 C5 121.5(6) . .
C1 N1 C4 115.8(6) . .
C5 N1 C4 122.6(6) . .
C18 C2 C3' 85.1(14) . .
C18 C2 C1 109.1(10) . .
C3' C2 C1 106.6(10) . .
C18 C2 C17 111.8(13) . .
C3' C2 C17 131.2(15) . .
C1 C2 C17 109.6(13) . .
C18 C2 C3 113.9(10) . .
C3' C2 C3 30.0(10) . .
C1 C2 C3 103.2(7) . .
C17 C2 C3 108.9(11) . .
C18 C2 C17' 127(2) . .
C3' C2 C17' 115(2) . .
C1 C2 C17' 111(2) . .
C17 C2 C17' 20.0(15) . .
C3 C2 C17' 89.5(16) . .
C18 C2 C18' 25.2(12) . .
C3' C2 C18' 108.3(17) . .
C1 C2 C18' 110.2(13) . .
C17 C2 C18' 88.5(16) . .
C3 C2 C18' 134.2(13) . .
C17' C2 C18' 106(2) . .
C7 C6 C5 117.2(7) . .
C7 C6 C14 118.2(7) . .
C5 C6 C14 124.5(7) . .
C20 C4 C19 107.4(8) . .
C20 C4 N1 110.6(6) . .
C19 C4 N1 111.0(7) . .
C20 C4 C3 123.1(9) . .
C19 C4 C3 104.3(9) . .
N1 C4 C3 100.0(7) . .
C20 C4 C3' 98.0(12) . .
C19 C4 C3' 129.6(13) . .
N1 C4 C3' 99.1(10) . .
C3 C4 C3' 28.7(9) . .
N1 C1 C2 109.0(6) . .
N1 C1 Au1 122.8(5) . .
C2 C1 Au1 128.2(5) . .
C6 C5 C10 122.9(7) . .
C6 C5 N1 118.6(6) . .
C10 C5 N1 118.5(6) . .
C9 C10 C5 116.9(7) . .
C9 C10 C11 118.9(7) . .
C5 C10 C11 124.0(7) . .
C11 C12 H12A 109.5 . .
C11 C12 H12B 109.5 . .
H12A C12 H12B 109.5 . .
C11 C12 H12C 109.5 . .
H12A C12 H12C 109.5 . .
H12B C12 H12C 109.5 . .
C14 C15 H15A 109.5 . .
C14 C15 H15B 109.5 . .
H15A C15 H15B 109.5 . .
C14 C15 H15C 109.5 . .
H15A C15 H15C 109.5 . .
H15B C15 H15C 109.5 . .
C10 C9 C8 121.6(8) . .
C10 C9 H9A 119.2 . .
C8 C9 H9A 119.2 . .
C7 C8 C9 118.9(7) . .
C7 C8 H8A 120.5 . .
C9 C8 H8A 120.5 . .
C12 C11 C10 110.0(7) . .
C12 C11 C13 111.2(7) . .
C10 C11 C13 112.1(7) . .
C12 C11 H11A 107.8 . .
C10 C11 H11A 107.8 . .
C13 C11 H11A 107.8 . .
C8 C7 C6 122.4(7) . .
C8 C7 H7A 118.8 . .
C6 C7 H7A 118.8 . .
C16 C14 C6 112.6(7) . .
C16 C14 C15 109.2(7) . .
C6 C14 C15 110.7(6) . .
C16 C14 H14A 108.1 . .
C6 C14 H14A 108.1 . .
C15 C14 H14A 108.1 . .
C14 C16 H16A 109.5 . .
C14 C16 H16B 109.5 . .
H16A C16 H16B 109.5 . .
C14 C16 H16C 109.5 . .
H16A C16 H16C 109.5 . .
H16B C16 H16C 109.5 . .
C11 C13 H13A 109.5 . .
C11 C13 H13B 109.5 . .
H13A C13 H13B 109.5 . .
C11 C13 H13C 109.5 . .
H13A C13 H13C 109.5 . .
H13B C13 H13C 109.5 . .
C4 C19 H19A 109.5 . .
C4 C19 H19B 109.5 . .
H19A C19 H19B 109.5 . .
C4 C19 H19C 109.5 . .
H19A C19 H19C 109.5 . .
H19B C19 H19C 109.5 . .
C4 C20 H20A 109.5 . .
C4 C20 H20B 109.5 . .
H20A C20 H20B 109.5 . .
C4 C20 H20C 109.5 . .
H20A C20 H20C 109.5 . .
H20B C20 H20C 109.5 . .
C2 C17 H17A 109.5 . .
C2 C17 H17B 109.5 . .
C2 C17 H17C 109.5 . .
C2 C18 H18A 109.5 . .
C2 C18 H18B 109.5 . .
C2 C18 H18C 109.5 . .
C4 C3 C2 106.3(9) . .
C4 C3 H3A 110.5 . .
C2 C3 H3A 110.5 . .
C4 C3 H3B 110.5 . .
C2 C3 H3B 110.5 . .
H3A C3 H3B 108.7 . .
C2 C3' C4 103.1(14) . .
C2 C3' H3'A 111.1 . .
C4 C3' H3'A 111.1 . .
C2 C3' H3'B 111.1 . .
C4 C3' H3'B 111.1 . .
H3'A C3' H3'B 109.1 . .
C2 C18' H18D 109.5 . .
C2 C18' H18E 109.5 . .
H18D C18' H18E 109.5 . .
C2 C18' H18F 109.5 . .
H18D C18' H18F 109.5 . .
H18E C18' H18F 109.5 . .
C2 C17' H17D 109.5 . .
C2 C17' H17E 109.5 . .
H17D C17' H17E 109.5 . .
C2 C17' H17F 109.5 . .
H17D C17' H17F 109.5 . .
H17E C17' H17F 109.5 . .

loop_
_geom_bond_atom_site_label_1
_geom_bond_atom_site_label_2
_geom_bond_distance
_geom_bond_site_symmetry_2
Au1 C1 2.023(7) .
Au1 C1 2.023(7) 3_657
Au2 Br1 2.3668(15) 3_556
Au2 Br1 2.3669(15) .
Au2 Br2 2.4108(11) 3_556
Au2 Br2 2.4108(11) .
N1 C1 1.311(9) .
N1 C5 1.464(9) .
N1 C4 1.528(9) .
C2 C18 1.46(2) .
C2 C3' 1.51(3) .
C2 C1 1.520(10) .
C2 C17 1.52(4) .
C2 C3 1.554(15) .
C2 C17' 1.56(6) .
C2 C18' 1.61(3) .
C6 C7 1.383(10) .
C6 C5 1.391(10) .
C6 C14 1.536(11) .
C4 C20 1.492(12) .
C4 C19 1.508(12) .
C4 C3 1.535(15) .
C4 C3' 1.64(2) .
C5 C10 1.406(10) .
C10 C9 1.391(11) .
C10 C11 1.514(11) .
C12 C11 1.509(11) .
C12 H12A 0.9600 .
C12 H12B 0.9600 .
C12 H12C 0.9600 .
C15 C14 1.542(11) .
C15 H15A 0.9600 .
C15 H15B 0.9600 .
C15 H15C 0.9600 .
C9 C8 1.395(12) .
C9 H9A 0.9300 .
C8 C7 1.375(12) .
C8 H8A 0.9300 .
C11 C13 1.533(11) .
C11 H11A 0.9800 .
C7 H7A 0.9300 .
C14 C16 1.521(11) .
C14 H14A 0.9800 .
C16 H16A 0.9600 .
C16 H16B 0.9600 .
C16 H16C 0.9600 .
C13 H13A 0.9600 .
C13 H13B 0.9600 .
C13 H13C 0.9600 .
C19 H19A 0.9600 .
C19 H19B 0.9600 .
C19 H19C 0.9600 .
C20 H20A 0.9600 .
C20 H20B 0.9600 .
C20 H20C 0.9600 .
C17 H17A 0.9600 .
C17 H17B 0.9600 .
C17 H17C 0.9600 .
C18 H18A 0.9600 .
C18 H18B 0.9600 .
C18 H18C 0.9600 .
C3 H3A 0.9700 .
C3 H3B 0.9700 .
C3' H3'A 0.9700 .
C3' H3'B 0.9700 .
C18' H18D 0.9600 .
C18' H18E 0.9600 .
C18' H18F 0.9600 .
C17' H17D 0.9600 .
C17' H17E 0.9600 .
C17' H17F 0.9600 .

loop_
_geom_torsion_atom_site_label_1
_geom_torsion_atom_site_label_2
_geom_torsion_atom_site_label_3
_geom_torsion_atom_site_label_4
_geom_torsion
_geom_torsion_site_symmetry_1
C1 N1 C4 C20 -117.8(8) .
C5 N1 C4 C20 61.9(9) .
C1 N1 C4 C19 123.1(8) .
C5 N1 C4 C19 -57.2(10) .
C1 N1 C4 C3 13.4(10) .
C5 N1 C4 C3 -166.8(8) .
C1 N1 C4 C3' -15.7(13) .
C5 N1 C4 C3' 164.0(12) .
C5 N1 C1 C2 -178.5(6) .
C4 N1 C1 C2 1.3(9) .
C5 N1 C1 Au1 -0.2(9) .
C4 N1 C1 Au1 179.5(5) .
C18 C2 C1 N1 106.1(10) .
C3' C2 C1 N1 15.6(15) .
C17 C2 C1 N1 -131.2(10) .
C3 C2 C1 N1 -15.3(10) .
C17' C2 C1 N1 -109.9(16) .
C18' C2 C1 N1 132.9(14) .
C18 C2 C1 Au1 -72.1(11) .
C3' C2 C1 Au1 -162.6(13) .
C17 C2 C1 Au1 50.6(12) .
C3 C2 C1 Au1 166.5(7) .
C17' C2 C1 Au1 71.9(16) .
C18' C2 C1 Au1 -45.2(15) .
C1 Au1 C1 N1 136(100) 3_657
C1 Au1 C1 C2 -46(100) 3_657
C7 C6 C5 C10 -3.4(11) .
C14 C6 C5 C10 172.6(7) .
C7 C6 C5 N1 177.1(6) .
C14 C6 C5 N1 -6.8(10) .
C1 N1 C5 C6 87.6(8) .
C4 N1 C5 C6 -92.2(8) .
C1 N1 C5 C10 -91.9(8) .
C4 N1 C5 C10 88.4(8) .
C6 C5 C10 C9 3.8(11) .
N1 C5 C10 C9 -176.8(6) .
C6 C5 C10 C11 -171.0(7) .
N1 C5 C10 C11 8.4(10) .
C5 C10 C9 C8 -0.7(12) .
C11 C10 C9 C8 174.3(8) .
C10 C9 C8 C7 -2.5(13) .
C9 C10 C11 C12 -72.3(9) .
C5 C10 C11 C12 102.4(8) .
C9 C10 C11 C13 51.9(10) .
C5 C10 C11 C13 -133.4(8) .
C9 C8 C7 C6 2.9(13) .
C5 C6 C7 C8 0.0(12) .
C14 C6 C7 C8 -176.3(8) .
C7 C6 C14 C16 -55.3(10) .
C5 C6 C14 C16 128.8(8) .
C7 C6 C14 C15 67.3(9) .
C5 C6 C14 C15 -108.7(8) .
C20 C4 C3 C2 101.0(10) .
C19 C4 C3 C2 -136.6(9) .
N1 C4 C3 C2 -21.8(11) .
C3' C4 C3 C2 69(2) .
C18 C2 C3 C4 -94.8(13) .
C3' C2 C3 C4 -77(2) .
C1 C2 C3 C4 23.3(11) .
C17 C2 C3 C4 139.8(15) .
C17' C2 C3 C4 135(2) .
C18' C2 C3 C4 -113(2) .
C18 C2 C3' C4 -132.5(16) .
C1 C2 C3' C4 -24.0(18) .
C17 C2 C3' C4 112.7(19) .
C3 C2 C3' C4 63.8(19) .
C17' C2 C3' C4 99(3) .
C18' C2 C3' C4 -142.6(18) .
C20 C4 C3' C2 135.6(14) .
C19 C4 C3' C2 -103.9(16) .
N1 C4 C3' C2 23.2(17) .
C3 C4 C3' C2 -71(2) .
